data_7252109
loop_
_publ_author_name
'Ksi\;a\.zkiewicz, Olga'
'Palusiak, Marcin'
'Kinart, Zdzis\/law'
'Wzgarda-Raj, Kinga'

_publ_section_title
;
 When Does Cytosine Dimerize? A Protonation Window for the Charge- and
 Resonance-Assisted [CytH+&#x2026;Cyt] Synthon
;
_journal_name_full 'Physical Chemistry Chemical Physics'
_journal_paper_doi 10.1039/D6CP00954A
_journal_year 2026
_chemical_formula_moiety 'C7 H4 N O4, C4 H6 N3 O'
_chemical_formula_sum 'C11 H10 N4 O5'
_chemical_formula_weight 278.23
_space_group_crystal_system orthorhombic
_space_group_IT_number 56
_space_group_name_Hall '-P 2ab 2ac'
_space_group_name_H-M_alt 'P c c n'
_atom_sites_solution_hydrogens geom
_atom_sites_solution_primary dual
_audit_creation_date 2025-01-07
_audit_creation_method
;
Olex2 1.5
(compiled 2024.02.16 svn.r378c4104 for OlexSys, GUI svn.r6928)
;
_audit_update_record
;
2026-02-26 deposited with the CCDC.	2026-06-09 downloaded from the CCDC.
;
_cell_angle_alpha 90
_cell_angle_beta 90
_cell_angle_gamma 90
_cell_formula_units_Z 8
_cell_length_a 11.90240(10)
_cell_length_b 15.66930(10)
_cell_length_c 12.40120(10)
_cell_measurement_reflns_used 18526
_cell_measurement_temperature 100.0(2)
_cell_measurement_theta_max 76.4560
_cell_measurement_theta_min 3.5110
_cell_volume 2312.85(3)
_computing_molecular_graphics 'Olex2 1.5 (Dolomanov et al., 2009)'
_computing_publication_material 'Olex2 1.5 (Dolomanov et al., 2009)'
_computing_structure_refinement 'SHELXL 2018/3 (Sheldrick, 2015)'
_computing_structure_solution 'SHELXT  (Sheldrick, 2015)'
_diffrn_ambient_environment N~2~
_diffrn_ambient_temperature 100.0(2)
_diffrn_detector 'Hybrid Pixel Array Detector'
_diffrn_detector_type HyPix
_diffrn_measured_fraction_theta_full 1.000
_diffrn_measured_fraction_theta_max 0.971
_diffrn_measurement_details
;
List of Runs (angles in degrees, time in seconds):

  # Type    Start    End  Width  t~exp~   \w     \q     \k     \f   Frames
#--------------------------------------------------------------------------
  1  \w    -49.00 -20.00   0.50    0.07    --  -91.75  45.00-150.00   58
  2  \w    -49.00 -20.00   0.50    0.07    --  -91.75  45.00 -90.00   58
  3  \w    -49.00 -20.00   0.50    0.07    --  -91.75  45.00 -30.00   58
  4  \w    -12.00  28.00   0.50    0.05    --  -47.24  19.00-150.00   80
  5  \w    -49.00 -20.00   0.50    0.07    --  -91.75  45.00  60.00   58
  6  \w    -49.00 -20.00   0.50    0.07    --  -91.75  45.00 150.00   58
  7  \w   -166.00 -78.00   0.50    0.07    --  -91.75 -15.00 -30.00  176
  8  \w   -163.00 -97.00   0.50    0.07    --  -91.75 -61.00 120.00  132
  9  \w   -163.00 -81.00   0.50    0.07    --  -91.75 -45.00 -90.00  164
 10  \w   -163.00-104.00   0.50    0.07    --  -91.75 -77.00-180.00  118
 11  \w   -161.00 -90.00   0.50    0.07    --  -91.75-125.00 -90.00  142
 12  \w   -119.00 -48.00   0.50    0.05    --  -47.24-164.00-138.00  142
 13  \w   -119.00 -92.00   0.50    0.05    --  -47.24 -57.00-180.00   54
 14  \w   -120.00 -35.00   0.50    0.05    --  -47.24 -38.00-150.00  170
 15  \w   -120.00 -35.00   0.50    0.05    --  -47.24 -38.00  30.00  170
 16  \w   -119.00 -92.00   0.50    0.05    --  -47.24 -57.00  60.00   54
 17  \w   -119.00 -92.00   0.50    0.05    --  -47.24 -57.00  90.00   54
 18  \w   -120.00 -35.00   0.50    0.05    --  -47.24 -38.00 120.00  170
 19  \w   -120.00 -35.00   0.50    0.05    --  -47.24 -38.00 -30.00  170
 20  \w   -120.00 -35.00   0.50    0.05    --  -47.24 -38.00 -90.00  170
 21  \w    -27.00  12.00   0.50    0.05    --   47.24 -19.00  30.00   78
 22  \w    -27.00  12.00   0.50    0.05    --   47.24 -19.00 -60.00   78
 23  \w     33.00  75.00   0.50    0.07    --  105.58 -61.00-180.00   84
 24  \w     33.00 128.00   0.50    0.07    --  105.58 -77.00-120.00  190
 25  \w     33.00  75.00   0.50    0.07    --  105.58 -61.00-120.00   84
 26  \w     33.00  75.00   0.50    0.07    --  105.58 -61.00 -60.00   84
 27  \w     33.00 105.00   0.50    0.07    --  105.58 -95.00  30.00  144
 28  \w     36.00 111.00   0.50    0.07    --  105.58-125.00  30.00  150
 29  \w     34.00  93.00   0.50    0.05    --   47.24-125.00-180.00  118
;
_diffrn_measurement_device 'four-circle diffractometer'
_diffrn_measurement_device_type 'XtaLAB Synergy, Dualflex, HyPix'
_diffrn_orient_matrix_type 'CrysAlisPro convention (1999,Acta A55,543-557)'
_diffrn_orient_matrix_UB_11 -0.0746618000
_diffrn_orient_matrix_UB_12 -0.0217085000
_diffrn_orient_matrix_UB_13 0.0977715000
_diffrn_orient_matrix_UB_21 -0.1039334000
_diffrn_orient_matrix_UB_22 -0.0023936000
_diffrn_orient_matrix_UB_23 -0.0739215000
_diffrn_orient_matrix_UB_31 0.0194680000
_diffrn_orient_matrix_UB_32 -0.0958552000
_diffrn_orient_matrix_UB_33 -0.0201975000
_diffrn_radiation_monochromator mirror
_diffrn_radiation_probe x-ray
_diffrn_radiation_type CuK\a
_diffrn_radiation_wavelength 1.54184
_diffrn_reflns_av_R_equivalents 0.0493
_diffrn_reflns_av_unetI/netI 0.0177
_diffrn_reflns_Laue_measured_fraction_full 1.000
_diffrn_reflns_Laue_measured_fraction_max 0.971
_diffrn_reflns_limit_h_max 14
_diffrn_reflns_limit_h_min -14
_diffrn_reflns_limit_k_max 14
_diffrn_reflns_limit_k_min -19
_diffrn_reflns_limit_l_max 15
_diffrn_reflns_limit_l_min -14
_diffrn_reflns_number 24293
_diffrn_reflns_point_group_measured_fraction_full 1.000
_diffrn_reflns_point_group_measured_fraction_max 0.971
_diffrn_reflns_theta_full 67.684
_diffrn_reflns_theta_max 76.592
_diffrn_reflns_theta_min 4.665
_diffrn_source 'micro-focus sealed X-ray tube'
_diffrn_source_type 'PhotonJet (Cu) X-ray Source'
_exptl_absorpt_coefficient_mu 1.109
_exptl_absorpt_correction_T_max 1.00000
_exptl_absorpt_correction_T_min 0.60204
_exptl_absorpt_correction_type multi-scan
_exptl_absorpt_process_details
;
CrysAlisPro 1.171.42.88a (Rigaku Oxford Diffraction, 2023)
Empirical absorption correction using spherical harmonics,
implemented in SCALE3 ABSPACK scaling algorithm.
;
_exptl_crystal_colour colorless
_exptl_crystal_density_diffrn 1.598
_exptl_crystal_description block
_exptl_crystal_F_000 1152
_exptl_crystal_size_max 0.917
_exptl_crystal_size_mid 0.379
_exptl_crystal_size_min 0.167
_refine_diff_density_max 0.373
_refine_diff_density_min -0.265
_refine_diff_density_rms 0.052
_refine_ls_extinction_coef 0.0029(3)
_refine_ls_extinction_expression Fc^*^=kFc[1+0.001xFc^2^\l^3^/sin(2\q)]^-1/4^
_refine_ls_extinction_method 'SHELXL-2018/3 (Sheldrick 2018)'
_refine_ls_goodness_of_fit_ref 1.101
_refine_ls_hydrogen_treatment constr
_refine_ls_matrix_type full
_refine_ls_number_parameters 182
_refine_ls_number_reflns 2359
_refine_ls_number_restraints 0
_refine_ls_restrained_S_all 1.101
_refine_ls_R_factor_all 0.0366
_refine_ls_R_factor_gt 0.0357
_refine_ls_shift/su_max 0.000
_refine_ls_shift/su_mean 0.000
_refine_ls_structure_factor_coef Fsqd
_refine_ls_weighting_details 'w=1/[\s^2^(Fo^2^)+(0.0574P)^2^+1.0110P] where P=(Fo^2^+2Fc^2^)/3'
_refine_ls_weighting_scheme calc
_refine_ls_wR_factor_gt 0.1017
_refine_ls_wR_factor_ref 0.1027
_reflns_Friedel_coverage 0.000
_reflns_number_gt 2275
_reflns_number_total 2359
_reflns_threshold_expression 'I > 2\s(I)'
_cod_data_source_file d6cp00954a2.cif
_cod_data_source_block exp_2069_auto
_cod_database_code 7252109
_shelx_shelxl_version_number 2018/3
_chemical_oxdiff_formula 'C11 H10 N4 O5'
_shelx_space_group_comment
;
The symmetry employed for this shelxl refinement is uniquely defined
by the following loop, which should always be used as a source of
symmetry information in preference to the above space-group names.
They are only intended as comments.
;
_olex2_refinement_description
;
1. Fixed Uiso
 At 1.2 times of:
  All C(H) groups, All N(H) groups, All N(H,H) groups
2.a Aromatic/amide H refined with riding coordinates:
 N6(H6), N2(H2), C18(H18), C19(H19), C4(H4), C15(H15), C16(H16), C3(H3)
2.b X=CH2 refined with riding coordinates:
 N5(H5a,H5b)
;
_olex2_submission_special_instructions 'No special instructions were received'
_oxdiff_exptl_absorpt_empirical_details
;
Empirical correction (ABSPACK) includes:
- Absorption correction using spherical harmonics
- Frame scaling
;
_oxdiff_exptl_absorpt_empirical_full_max 1.758
_oxdiff_exptl_absorpt_empirical_full_min 0.384

loop_
_space_group_symop_operation_xyz
'x, y, z'
'-x+1/2, -y+1/2, z'
'-x, y+1/2, -z+1/2'
'x+1/2, -y, -z+1/2'
'-x, -y, -z'
'x-1/2, y-1/2, -z'
'x, -y-1/2, z-1/2'
'-x-1/2, y, z-1/2'

loop_
_atom_site_label
_atom_site_type_symbol
_atom_site_fract_x
_atom_site_fract_y
_atom_site_fract_z
_atom_site_U_iso_or_equiv
_atom_site_adp_type
_atom_site_occupancy
_atom_site_site_symmetry_order
_atom_site_calc_flag
_atom_site_refinement_flags_posn
_atom_site_refinement_flags_adp
_atom_site_refinement_flags_occupancy
_atom_site_disorder_assembly
_atom_site_disorder_group
O1 O 0.87421(8) 0.44825(6) 0.50986(7) 0.0180(2) Uani 1 1 d . . . . .
O24 O 0.64967(8) 0.33592(6) 0.57439(7) 0.0211(2) Uani 1 1 d . . . . .
O25 O 0.58215(8) 0.30072(6) 0.73639(7) 0.0217(2) Uani 1 1 d . . . . .
O21 O 0.23207(8) 0.08885(6) 0.34354(7) 0.0233(2) Uani 1 1 d . . . . .
O22 O 0.15275(8) 0.07378(6) 0.49966(8) 0.0244(2) Uani 1 1 d . . . . .
N6 N 0.82476(9) 0.40427(6) 0.67743(8) 0.0150(2) Uani 1 1 d . . . . .
H6 H 0.766778 0.376677 0.650539 0.018 Uiso 1 1 calc R U . . .
N2 N 0.98243(9) 0.48975(6) 0.65233(9) 0.0165(2) Uani 1 1 d . . . . .
H2 H 1.027693 0.519026 0.610136 0.020 Uiso 1 1 calc R U . . .
N20 N 0.22813(9) 0.10099(6) 0.44180(9) 0.0176(3) Uani 1 1 d . . . . .
N5 N 0.76918(9) 0.35968(7) 0.84581(9) 0.0187(3) Uani 1 1 d . . . . .
H5A H 0.711408 0.333951 0.815736 0.022 Uiso 1 1 calc R U . . .
H5B H 0.778602 0.357292 0.916123 0.022 Uiso 1 1 calc R U . . .
C5 C 0.84105(10) 0.40146(8) 0.78598(10) 0.0156(3) Uani 1 1 d . . . . .
C14 C 0.31888(10) 0.15098(7) 0.49147(10) 0.0153(3) Uani 1 1 d . . . . .
C23 C 0.58064(10) 0.29828(7) 0.63556(10) 0.0155(3) Uani 1 1 d . . . . .
C1 C 0.89345(10) 0.44761(7) 0.60743(10) 0.0148(3) Uani 1 1 d . . . . .
C17 C 0.48802(10) 0.24622(7) 0.58335(10) 0.0149(3) Uani 1 1 d . . . . .
C18 C 0.40742(10) 0.20636(8) 0.64810(10) 0.0160(3) Uani 1 1 d . . . . .
H18 H 0.411620 0.212053 0.724264 0.019 Uiso 1 1 calc R U . . .
C19 C 0.32141(10) 0.15861(8) 0.60273(10) 0.0164(3) Uani 1 1 d . . . . .
H19 H 0.266056 0.132026 0.646523 0.020 Uiso 1 1 calc R U . . .
C4 C 0.93643(11) 0.44472(8) 0.82920(10) 0.0179(3) Uani 1 1 d . . . . .
H4 H 0.952264 0.443121 0.904254 0.021 Uiso 1 1 calc R U . . .
C15 C 0.39885(11) 0.18789(8) 0.42476(10) 0.0165(3) Uani 1 1 d . . . . .
H15 H 0.395880 0.180169 0.348833 0.020 Uiso 1 1 calc R U . . .
C16 C 0.48324(10) 0.23634(7) 0.47166(10) 0.0164(3) Uani 1 1 d . . . . .
H16 H 0.538159 0.262984 0.427420 0.020 Uiso 1 1 calc R U . . .
C3 C 1.00339(11) 0.48789(8) 0.76076(10) 0.0176(3) Uani 1 1 d . . . . .
H3 H 1.066630 0.517717 0.788408 0.021 Uiso 1 1 calc R U . . .

loop_
_atom_site_aniso_label
_atom_site_aniso_U_11
_atom_site_aniso_U_22
_atom_site_aniso_U_33
_atom_site_aniso_U_23
_atom_site_aniso_U_13
_atom_site_aniso_U_12
O1 0.0205(5) 0.0207(5) 0.0127(4) 0.0021(3) -0.0007(3) -0.0022(3)
O24 0.0219(5) 0.0271(5) 0.0143(5) 0.0016(4) 0.0000(3) -0.0079(4)
O25 0.0231(5) 0.0302(5) 0.0119(5) -0.0007(4) 0.0000(3) -0.0062(4)
O21 0.0268(5) 0.0271(5) 0.0160(5) -0.0015(4) -0.0050(4) -0.0035(4)
O22 0.0214(5) 0.0269(5) 0.0249(5) 0.0040(4) -0.0003(4) -0.0066(4)
N6 0.0163(5) 0.0160(5) 0.0127(5) 0.0001(4) -0.0013(4) -0.0009(4)
N2 0.0179(5) 0.0160(5) 0.0155(5) 0.0018(4) 0.0002(4) -0.0007(4)
N20 0.0185(6) 0.0154(5) 0.0188(5) 0.0018(4) -0.0024(4) 0.0012(4)
N5 0.0214(6) 0.0233(5) 0.0112(5) -0.0012(4) 0.0006(4) -0.0022(4)
C5 0.0184(6) 0.0145(6) 0.0137(6) -0.0015(4) 0.0003(5) 0.0049(4)
C14 0.0166(6) 0.0125(5) 0.0169(6) 0.0003(4) -0.0022(5) 0.0017(4)
C23 0.0177(6) 0.0147(5) 0.0141(6) 0.0002(4) 0.0002(5) 0.0019(4)
C1 0.0160(6) 0.0128(5) 0.0155(6) 0.0002(4) 0.0003(5) 0.0026(4)
C17 0.0167(6) 0.0125(5) 0.0156(6) 0.0001(5) -0.0005(5) 0.0028(4)
C18 0.0204(6) 0.0157(6) 0.0119(6) 0.0001(4) 0.0013(5) 0.0023(5)
C19 0.0184(6) 0.0147(6) 0.0161(6) 0.0025(5) 0.0026(5) 0.0013(4)
C4 0.0212(6) 0.0183(6) 0.0141(6) -0.0019(5) -0.0028(5) 0.0019(5)
C15 0.0211(6) 0.0159(6) 0.0125(6) 0.0004(4) 0.0001(5) 0.0009(5)
C16 0.0193(6) 0.0148(6) 0.0150(6) 0.0016(4) 0.0020(5) -0.0004(5)
C3 0.0187(6) 0.0155(6) 0.0186(6) -0.0018(5) -0.0040(5) 0.0015(5)

loop_
_atom_type_symbol
_atom_type_description
_atom_type_scat_dispersion_real
_atom_type_scat_dispersion_imag
_atom_type_scat_source
C C 0.0181 0.0091 'International Tables Vol C Tables 4.2.6.8 and 6.1.1.4'
H H 0.0000 0.0000 'International Tables Vol C Tables 4.2.6.8 and 6.1.1.4'
N N 0.0311 0.0180 'International Tables Vol C Tables 4.2.6.8 and 6.1.1.4'
O O 0.0492 0.0322 'International Tables Vol C Tables 4.2.6.8 and 6.1.1.4'

loop_
_geom_angle_atom_site_label_1
_geom_angle_atom_site_label_2
_geom_angle_atom_site_label_3
_geom_angle
_geom_angle_site_symmetry_1
_geom_angle_site_symmetry_3
_geom_angle_publ_flag
C5 N6 H6 118.1 . . ?
C5 N6 C1 123.84(11) . . ?
C1 N6 H6 118.1 . . ?
C1 N2 H2 118.9 . . ?
C1 N2 C3 122.10(11) . . ?
C3 N2 H2 118.9 . . ?
O21 N20 C14 117.90(10) . . ?
O22 N20 O21 123.53(11) . . ?
O22 N20 C14 118.57(11) . . ?
H5A N5 H5B 120.0 . . ?
C5 N5 H5A 120.0 . . ?
C5 N5 H5B 120.0 . . ?
N6 C5 C4 118.01(11) . . ?
N5 C5 N6 118.95(11) . . ?
N5 C5 C4 123.03(12) . . ?
C19 C14 N20 118.65(11) . . ?
C19 C14 C15 122.88(11) . . ?
C15 C14 N20 118.46(11) . . ?
O24 C23 C17 117.85(11) . . ?
O25 C23 O24 125.18(12) . . ?
O25 C23 C17 116.98(11) . . ?
O1 C1 N6 120.99(11) . . ?
O1 C1 N2 122.71(11) . . ?
N2 C1 N6 116.30(11) . . ?
C18 C17 C23 119.59(11) . . ?
C16 C17 C23 120.88(11) . . ?
C16 C17 C18 119.52(11) . . ?
C17 C18 H18 119.5 . . ?
C19 C18 C17 120.95(11) . . ?
C19 C18 H18 119.5 . . ?
C14 C19 C18 117.82(11) . . ?
C14 C19 H19 121.1 . . ?
C18 C19 H19 121.1 . . ?
C5 C4 H4 120.9 . . ?
C3 C4 C5 118.22(12) . . ?
C3 C4 H4 120.9 . . ?
C14 C15 H15 120.8 . . ?
C16 C15 C14 118.36(12) . . ?
C16 C15 H15 120.8 . . ?
C17 C16 H16 119.8 . . ?
C15 C16 C17 120.44(11) . . ?
C15 C16 H16 119.8 . . ?
N2 C3 H3 119.3 . . ?
C4 C3 N2 121.49(12) . . ?
C4 C3 H3 119.3 . . ?

loop_
_geom_bond_atom_site_label_1
_geom_bond_atom_site_label_2
_geom_bond_distance
_geom_bond_site_symmetry_2
_geom_bond_publ_flag
O1 C1 1.2315(15) . ?
O24 C23 1.2643(16) . ?
O25 C23 1.2512(16) . ?
O21 N20 1.2342(14) . ?
O22 N20 1.2254(15) . ?
N6 H6 0.8800 . ?
N6 C5 1.3608(16) . ?
N6 C1 1.3722(16) . ?
N2 H2 0.8800 . ?
N2 C1 1.3667(16) . ?
N2 C3 1.3680(16) . ?
N20 C14 1.4695(15) . ?
N5 H5A 0.8800 . ?
N5 H5B 0.8800 . ?
N5 C5 1.3080(17) . ?
C5 C4 1.4267(18) . ?
C14 C19 1.3854(18) . ?
C14 C15 1.3874(18) . ?
C23 C17 1.5165(16) . ?
C17 C18 1.3984(17) . ?
C17 C16 1.3948(17) . ?
C18 H18 0.9500 . ?
C18 C19 1.3872(18) . ?
C19 H19 0.9500 . ?
C4 H4 0.9500 . ?
C4 C3 1.3465(19) . ?
C15 H15 0.9500 . ?
C15 C16 1.3869(17) . ?
C16 H16 0.9500 . ?
C3 H3 0.9500 . ?

loop_
_geom_torsion_atom_site_label_1
_geom_torsion_atom_site_label_2
_geom_torsion_atom_site_label_3
_geom_torsion_atom_site_label_4
_geom_torsion
_geom_torsion_site_symmetry_1
_geom_torsion_site_symmetry_2
_geom_torsion_site_symmetry_3
_geom_torsion_site_symmetry_4
_geom_torsion_publ_flag
O24 C23 C17 C18 -177.51(11) . . . . ?
O24 C23 C17 C16 3.60(17) . . . . ?
O25 C23 C17 C18 2.19(16) . . . . ?
O25 C23 C17 C16 -176.70(11) . . . . ?
O21 N20 C14 C19 -174.15(11) . . . . ?
O21 N20 C14 C15 5.32(16) . . . . ?
O22 N20 C14 C19 5.97(16) . . . . ?
O22 N20 C14 C15 -174.55(11) . . . . ?
N6 C5 C4 C3 1.78(17) . . . . ?
N20 C14 C19 C18 -179.72(10) . . . . ?
N20 C14 C15 C16 178.83(10) . . . . ?
N5 C5 C4 C3 -178.13(12) . . . . ?
C5 N6 C1 O1 -179.63(11) . . . . ?
C5 N6 C1 N2 -0.11(17) . . . . ?
C5 C4 C3 N2 -0.90(18) . . . . ?
C14 C15 C16 C17 1.04(17) . . . . ?
C23 C17 C18 C19 179.73(11) . . . . ?
C23 C17 C16 C15 179.34(11) . . . . ?
C1 N6 C5 N5 178.61(11) . . . . ?
C1 N6 C5 C4 -1.30(17) . . . . ?
C1 N2 C3 C4 -0.55(18) . . . . ?
C17 C18 C19 C14 0.74(17) . . . . ?
C18 C17 C16 C15 0.45(17) . . . . ?
C19 C14 C15 C16 -1.71(18) . . . . ?
C15 C14 C19 C18 0.83(18) . . . . ?
C16 C17 C18 C19 -1.37(17) . . . . ?
C3 N2 C1 O1 -179.41(11) . . . . ?
C3 N2 C1 N6 1.07(16) . . . . ?
